data_7705787
loop_
_publ_author_name
'Ekanayake, Danushka M.'
'Fischer, Anne A.'
'Elwood, Maya E.'
'Guzek, Alexandra M.'
'Lindeman, Sergey V.'
'Popescu, Codrina V.'
'Fiedler, Adam T.'

_publ_section_title
;
 Nonheme iron-thiolate complexes as structural models of sulfoxide
 synthase active sites.
;
_journal_issue 48
_journal_name_full 'Dalton transactions (Cambridge, England : 2003)'
_journal_page_first 17745
_journal_page_last 17757
_journal_paper_doi 10.1039/d0dt03403g
_journal_volume 49
_journal_year 2020
_chemical_formula_moiety 'C19 H23 F3 Fe N7 O3 S, C F3 O3 S'
_chemical_formula_sum 'C20 H23 F6 Fe N7 O6 S2'
_chemical_formula_weight 691.42
_space_group_crystal_system triclinic
_space_group_IT_number 2
_space_group_name_Hall '-P 1'
_space_group_name_H-M_alt 'P -1'
_atom_sites_solution_hydrogens geom
_atom_sites_solution_primary iterative
_atom_sites_solution_secondary difmap
_audit_creation_date 2017-05-17
_audit_creation_method
;
Olex2 1.2
(compiled 2017.03.28 svn.r3405 for OlexSys, GUI svn.r5337)
;
_audit_update_record
;
2020-09-30 deposited with the CCDC.	2020-11-13 downloaded from the CCDC.
;
_cell_angle_alpha 108.709(2)
_cell_angle_beta 90.333(2)
_cell_angle_gamma 104.252(2)
_cell_formula_units_Z 2
_cell_length_a 9.5013(3)
_cell_length_b 11.2872(3)
_cell_length_c 13.9411(4)
_cell_measurement_reflns_used 14250
_cell_measurement_temperature 100.00(10)
_cell_measurement_theta_max 29.4300
_cell_measurement_theta_min 3.8740
_cell_volume 1366.64(7)
_computing_cell_refinement 'CrysAlisPro 1.171.38.46 (Rigaku OD, 2015)'
_computing_data_collection 'CrysAlisPro 1.171.38.46 (Rigaku OD, 2015)'
_computing_data_reduction 'CrysAlisPro 1.171.38.46 (Rigaku OD, 2015)'
_computing_molecular_graphics 'Olex2 (Dolomanov et al., 2009)'
_computing_publication_material 'Olex2 (Dolomanov et al., 2009)'
_computing_structure_refinement 'XL (Sheldrick, 2008)'
_computing_structure_solution 'olex2.solve (Bourhis et al., 2015)'
_diffrn_ambient_environment N~2~
_diffrn_ambient_temperature 100.00(10)
_diffrn_detector 'CCD plate'
_diffrn_detector_area_resol_mean 10.3756
_diffrn_detector_type Atlas
_diffrn_measured_fraction_theta_full 0.996
_diffrn_measured_fraction_theta_max 0.908
_diffrn_measurement_details
;
List of Runs (angles in degrees, time in seconds):

  # Type    Start    End  Width  t~exp~   \w     \q     \k     \f   Frames
#--------------------------------------------------------------------------
  1  \w    -20.00  30.00   1.00    2.37    --  -10.69 -99.00-150.00   50
  2  \w    -14.00  85.00   1.00    2.37    --   10.69  37.00 150.00   99
  3  \w    -14.00  85.00   1.00    2.37    --   10.69  37.00   0.00   99
  4  \w    -17.00  84.00   1.00    2.37    --   10.69  57.00   0.00  101
  5  \w    -65.00  43.00   1.00    2.37    --   10.69 -77.00-150.00  108
  6  \w    -20.00  52.00   1.00    2.37    --   10.69 -99.00 120.00   72
  7  \w    -20.00  52.00   1.00    2.37    --   10.69 -99.00 -30.00   72
  8  \w    -14.00  69.00   1.00    2.37    --   10.69  37.00 -90.00   83
  9  \w    -61.00  39.00   1.00    2.37    --   10.69 -57.00   0.00  100
;
_diffrn_measurement_device 'four-circle diffractometer'
_diffrn_measurement_device_type 'SuperNova, Dual, Cu at zero, Atlas'
_diffrn_measurement_method '\w scans'
_diffrn_orient_matrix_type 'CrysAlisPro convention (1999,Acta A55,543-557)'
_diffrn_orient_matrix_UB_11 -0.0555745000
_diffrn_orient_matrix_UB_12 -0.0147718000
_diffrn_orient_matrix_UB_13 0.0313058000
_diffrn_orient_matrix_UB_21 0.0474427000
_diffrn_orient_matrix_UB_22 -0.0219044000
_diffrn_orient_matrix_UB_23 0.0257491000
_diffrn_orient_matrix_UB_31 0.0253819000
_diffrn_orient_matrix_UB_32 0.0634662000
_diffrn_orient_matrix_UB_33 0.0355982000
_diffrn_radiation_monochromator mirror
_diffrn_radiation_probe x-ray
_diffrn_radiation_type MoK\a
_diffrn_radiation_wavelength 0.71073
_diffrn_reflns_av_R_equivalents 0.0356
_diffrn_reflns_av_unetI/netI 0.0349
_diffrn_reflns_limit_h_max 13
_diffrn_reflns_limit_h_min -12
_diffrn_reflns_limit_k_max 15
_diffrn_reflns_limit_k_min -15
_diffrn_reflns_limit_l_max 18
_diffrn_reflns_limit_l_min -19
_diffrn_reflns_number 30626
_diffrn_reflns_theta_full 27.00
_diffrn_reflns_theta_max 29.60
_diffrn_reflns_theta_min 3.30
_diffrn_source 'micro-focus sealed X-ray tube'
_diffrn_source_type 'SuperNova (Mo) X-ray Source'
_exptl_absorpt_coefficient_mu 0.796
_exptl_absorpt_correction_T_max 0.903
_exptl_absorpt_correction_T_min 0.710
_exptl_absorpt_correction_type gaussian
_exptl_absorpt_process_details
;
CrysAlisPro 1.171.38.46 (Rigaku Oxford Diffraction, 2015)
Numerical absorption correction based on gaussian integration over
			a multifaceted crystal model
Empirical absorption correction using spherical harmonics,
 implemented in SCALE3 ABSPACK scaling algorithm.
;
_exptl_crystal_colour yellow
_exptl_crystal_colour_primary yellow
_exptl_crystal_density_diffrn 1.680
_exptl_crystal_density_method 'not measured'
_exptl_crystal_description prism
_exptl_crystal_F_000 704
_exptl_crystal_size_max 0.664
_exptl_crystal_size_mid 0.296
_exptl_crystal_size_min 0.161
_refine_diff_density_max 0.986
_refine_diff_density_min -0.422
_refine_diff_density_rms 0.072
_refine_ls_extinction_method none
_refine_ls_goodness_of_fit_ref 1.050
_refine_ls_hydrogen_treatment constr
_refine_ls_matrix_type full
_refine_ls_number_parameters 437
_refine_ls_number_reflns 6978
_refine_ls_number_restraints 12
_refine_ls_restrained_S_all 1.050
_refine_ls_R_factor_all 0.0564
_refine_ls_R_factor_gt 0.0419
_refine_ls_shift/su_max 0.001
_refine_ls_shift/su_mean 0.000
_refine_ls_structure_factor_coef Fsqd
_refine_ls_weighting_details 'calc w=1/[\s^2^(Fo^2^)+(0.0374P)^2^+1.4842P] where P=(Fo^2^+2Fc^2^)/3'
_refine_ls_weighting_scheme calc
_refine_ls_wR_factor_gt 0.0922
_refine_ls_wR_factor_ref 0.1012
_reflns_number_gt 5782
_reflns_number_total 6978
_reflns_threshold_expression >2sigma(I)
_cod_data_source_file d0dt03403g2.cif
_cod_data_source_block complex4
_cod_depositor_comments 'Adding full bibliography for 7705784--7705787.cif.'
_cod_original_cell_volume 1366.65(6)
_cod_database_code 7705787
_chemical_oxdiff_formula 'Fe C16 H18 N6 O6 S2 F6C2 H3 N'
_reflns_odcompleteness_completeness 99.78
_reflns_odcompleteness_iscentric 1
_reflns_odcompleteness_theta 26.32
_olex2_refinement_description
;
1. Fixed Uiso
 At 1.2 times of:
  All C(H) groups, All C(H,H) groups
 At 1.5 times of:
  All C(H,H,H) groups
2. Rigid bond restraints
 F4A, F5A, F6A, C20
 with sigma for 1-2 distances of 0.01 and sigma for 1-3 distances of 0.01
 S2, O4A, O5A, O6A
 with sigma for 1-2 distances of 0.01 and sigma for 1-3 distances of 0.01
3. Others
 Sof(F4A)=Sof(F5A)=Sof(F6A)=Sof(O4A)=Sof(O5A)=Sof(O6A)=1-FVAR(1)
 Sof(F4)=Sof(F5)=Sof(F6)=Sof(O4)=Sof(O5)=Sof(O6)=FVAR(1)
4.a Secondary CH2 refined with riding coordinates:
 C1(H1A,H1B), C7(H7A,H7B), C12(H12A,H12B)
4.b Aromatic/amide H refined with riding coordinates:
 C3(H3), C4(H4), C5(H5), C6(H6), C9(H9), C10(H10), C14(H14), C15(H15)
4.c Idealised Me refined as rotating group:
 C11(H11A,H11B,H11C), C16(H16A,H16B,H16C), C19(H19A,H19B,H19C)
;
_olex2_date_sample_data_collection 2017-05-16
_olex2_date_sample_submission 2017-05-16
_olex2_submission_special_instructions 'No special instructions were received'
_oxdiff_exptl_absorpt_empirical_details
;
Empirical correction (ABSPACK) includes:
- Absorption correction using spherical harmonics
- Frame scaling
;
_oxdiff_exptl_absorpt_empirical_full_max 1.293
_oxdiff_exptl_absorpt_empirical_full_min 0.489

loop_
_space_group_symop_id
_space_group_symop_operation_xyz
1 'x, y, z'
2 '-x, -y, -z'

loop_
_atom_site_label
_atom_site_type_symbol
_atom_site_fract_x
_atom_site_fract_y
_atom_site_fract_z
_atom_site_U_iso_or_equiv
_atom_site_adp_type
_atom_site_occupancy
_atom_site_calc_flag
_atom_site_disorder_assembly
_atom_site_disorder_group
_atom_site_refinement_flags_posn
_atom_site_refinement_flags_adp
Fe1 Fe 0.54187(3) 0.75989(3) 0.31881(2) 0.01904(9) Uani 1 d . . . .
S1 S 0.22844(6) 0.65537(5) 0.42794(4) 0.02054(12) Uani 1 d . . . .
F1 F 0.3701(2) 0.70371(16) 0.60296(11) 0.0481(4) Uani 1 d . . . .
F2 F 0.1381(2) 0.62574(16) 0.59664(13) 0.0535(5) Uani 1 d . . . .
F3 F 0.2258(2) 0.82552(14) 0.60778(11) 0.0424(4) Uani 1 d . . . .
O1 O 0.35462(17) 0.74630(15) 0.41011(12) 0.0274(4) Uani 1 d . . . .
O2 O 0.23963(18) 0.52388(15) 0.39830(12) 0.0283(4) Uani 1 d . . . .
O3 O 0.09207(18) 0.67486(19) 0.40186(15) 0.0382(4) Uani 1 d . . . .
N1 N 0.62398(19) 0.58586(17) 0.32577(13) 0.0196(4) Uani 1 d . . . .
N2 N 0.6723(2) 0.83528(18) 0.46382(14) 0.0235(4) Uani 1 d . . . .
N3 N 0.9255(2) 0.71641(19) 0.18502(14) 0.0249(4) Uani 1 d . . . .
N4 N 0.73753(19) 0.78600(17) 0.24724(13) 0.0199(4) Uani 1 d . . . .
N5 N 0.3848(2) 0.40073(19) 0.08993(15) 0.0267(4) Uani 1 d . . . .
N6 N 0.43104(19) 0.60683(17) 0.18707(14) 0.0201(4) Uani 1 d . . . .
N7 N 0.4800(2) 0.91098(19) 0.28507(16) 0.0288(4) Uani 1 d . . . .
C1 C 0.6398(3) 0.6064(2) 0.43575(17) 0.0254(5) Uani 1 d . . . .
H1A H 0.6963 0.5492 0.4485 0.030 Uiso 1 calc . . R .
H1B H 0.5424 0.5846 0.4604 0.030 Uiso 1 calc . . R .
C2 C 0.7172(2) 0.7460(2) 0.49183(17) 0.0240(5) Uani 1 d . . . .
C3 C 0.8283(3) 0.7796(3) 0.56752(19) 0.0363(6) Uani 1 d . . . .
H3 H 0.8584 0.7145 0.5852 0.044 Uiso 1 calc . . R .
C4 C 0.8938(3) 0.9063(3) 0.6161(2) 0.0411(6) Uani 1 d . . . .
H4 H 0.9716 0.9314 0.6676 0.049 Uiso 1 calc . . R .
C5 C 0.8472(3) 0.9961(2) 0.59027(19) 0.0348(6) Uani 1 d . . . .
H5 H 0.8910 1.0855 0.6250 0.042 Uiso 1 calc . . R .
C6 C 0.7376(3) 0.9603(2) 0.51456(18) 0.0284(5) Uani 1 d . . . .
H6 H 0.7069 1.0256 0.4974 0.034 Uiso 1 calc . . R .
C7 C 0.7665(2) 0.5887(2) 0.28112(18) 0.0235(4) Uani 1 d . . . .
H7A H 0.7593 0.5051 0.2266 0.028 Uiso 1 calc . . R .
H7B H 0.8428 0.5998 0.3343 0.028 Uiso 1 calc . . R .
C8 C 0.8093(2) 0.6968(2) 0.23822(16) 0.0208(4) Uani 1 d . . . .
C9 C 0.9286(3) 0.8257(2) 0.15915(17) 0.0277(5) Uani 1 d . . . .
H9 H 0.9983 0.8637 0.1218 0.033 Uiso 1 calc . . R .
C10 C 0.8124(2) 0.8675(2) 0.19778(16) 0.0225(4) Uani 1 d . . . .
H10 H 0.7864 0.9411 0.1919 0.027 Uiso 1 calc . . R .
C11 C 1.0276(3) 0.6360(3) 0.1564(2) 0.0381(6) Uani 1 d . . . .
H11A H 1.0980 0.6560 0.2146 0.057 Uiso 1 calc . . GR .
H11B H 1.0794 0.6535 0.0998 0.057 Uiso 1 calc . . GR .
H11C H 0.9738 0.5443 0.1354 0.057 Uiso 1 calc . . GR .
C12 C 0.5105(2) 0.4666(2) 0.26864(17) 0.0222(4) Uani 1 d . . . .
H12A H 0.4348 0.4457 0.3135 0.027 Uiso 1 calc . . R .
H12B H 0.5545 0.3927 0.2434 0.027 Uiso 1 calc . . R .
C13 C 0.4440(2) 0.4903(2) 0.18108(16) 0.0200(4) Uani 1 d . . . .
C14 C 0.3308(3) 0.4659(3) 0.03364(18) 0.0333(6) Uani 1 d . . . .
H14 H 0.2829 0.4295 -0.0333 0.040 Uiso 1 calc . . R .
C15 C 0.3617(2) 0.5941(2) 0.09588(18) 0.0263(5) Uani 1 d . . . .
H15 H 0.3387 0.6624 0.0785 0.032 Uiso 1 calc . . R .
C16 C 0.3777(3) 0.2634(2) 0.0537(2) 0.0357(6) Uani 1 d . . . .
H16A H 0.4689 0.2503 0.0762 0.053 Uiso 1 calc . . GR .
H16B H 0.3634 0.2304 -0.0208 0.053 Uiso 1 calc . . GR .
H16C H 0.2960 0.2166 0.0813 0.053 Uiso 1 calc . . GR .
C17 C 0.2404(3) 0.7055(2) 0.56600(18) 0.0316(5) Uani 1 d . . . .
C18 C 0.4484(3) 0.9826(2) 0.25305(19) 0.0277(5) Uani 1 d . . . .
C19 C 0.4086(3) 1.0741(3) 0.2119(2) 0.0371(6) Uani 1 d . . . .
H19A H 0.3407 1.0267 0.1507 0.056 Uiso 1 calc . . GR .
H19B H 0.4964 1.1268 0.1943 0.056 Uiso 1 calc . . GR .
H19C H 0.3618 1.1306 0.2627 0.056 Uiso 1 calc . . GR .
S2 S 0.76988(6) 0.17854(6) 0.07466(4) 0.02570(13) Uani 1 d . . . U
F4 F 1.0359(4) 0.3216(3) 0.1288(4) 0.0544(10) Uani 0.761(6) d A 1 . .
F5 F 0.9598(2) 0.2067(3) 0.22248(16) 0.0476(9) Uani 0.761(6) d A 1 . .
F6 F 1.0187(6) 0.1195(4) 0.0754(2) 0.0473(8) Uani 0.761(6) d A 1 . .
F4A F 1.0458(14) 0.3142(14) 0.0799(10) 0.066(3) Uani 0.239(6) d A 2 . U
F5A F 0.9803(9) 0.3251(13) 0.2230(6) 0.074(4) Uani 0.239(6) d A 2 . U
F6A F 1.020(2) 0.1437(18) 0.1247(18) 0.109(7) Uani 0.239(6) d A 2 . U
O4 O 0.7155(3) 0.2771(3) 0.1431(3) 0.0419(8) Uani 0.761(6) d A 1 . .
O5 O 0.7006(4) 0.0488(3) 0.0763(3) 0.0368(7) Uani 0.761(6) d A 1 . .
O6 O 0.7858(5) 0.1840(4) -0.0254(3) 0.0411(10) Uani 0.761(6) d A 1 . .
O4A O 0.7387(15) 0.3075(12) 0.0896(13) 0.069(4) Uani 0.239(6) d A 2 . U
O5A O 0.7024(12) 0.116(2) 0.1328(16) 0.100(7) Uani 0.239(6) d A 2 . U
O6A O 0.7862(18) 0.1228(18) -0.0284(12) 0.077(6) Uani 0.239(6) d A 2 . U
C20 C 0.9564(3) 0.2142(3) 0.1284(2) 0.0383(6) Uani 1 d A . . U

loop_
_atom_site_aniso_label
_atom_site_aniso_U_11
_atom_site_aniso_U_22
_atom_site_aniso_U_33
_atom_site_aniso_U_23
_atom_site_aniso_U_13
_atom_site_aniso_U_12
Fe1 0.01919(15) 0.02092(16) 0.02010(16) 0.00903(12) 0.00265(12) 0.00782(12)
S1 0.0186(2) 0.0242(3) 0.0197(3) 0.0087(2) 0.0021(2) 0.0053(2)
F1 0.0725(12) 0.0440(9) 0.0272(8) 0.0051(7) -0.0162(8) 0.0236(9)
F2 0.0878(14) 0.0377(9) 0.0432(9) 0.0226(8) 0.0387(9) 0.0183(9)
F3 0.0734(11) 0.0287(8) 0.0296(8) 0.0084(6) 0.0172(8) 0.0226(8)
O1 0.0255(8) 0.0259(8) 0.0304(9) 0.0097(7) 0.0114(7) 0.0057(7)
O2 0.0335(9) 0.0238(8) 0.0257(8) 0.0062(7) 0.0045(7) 0.0065(7)
O3 0.0235(9) 0.0475(11) 0.0451(11) 0.0148(9) -0.0027(8) 0.0128(8)
N1 0.0185(8) 0.0210(9) 0.0217(9) 0.0096(7) 0.0016(7) 0.0066(7)
N2 0.0235(9) 0.0264(10) 0.0210(9) 0.0069(8) 0.0035(7) 0.0085(8)
N3 0.0199(9) 0.0355(11) 0.0187(9) 0.0071(8) 0.0030(7) 0.0087(8)
N4 0.0191(8) 0.0204(9) 0.0186(9) 0.0058(7) -0.0002(7) 0.0030(7)
N5 0.0214(9) 0.0258(10) 0.0280(10) 0.0046(8) 0.0019(8) 0.0032(8)
N6 0.0173(8) 0.0232(9) 0.0224(9) 0.0102(7) 0.0024(7) 0.0066(7)
N7 0.0273(10) 0.0284(10) 0.0372(11) 0.0169(9) 0.0099(9) 0.0110(8)
C1 0.0311(12) 0.0292(12) 0.0214(11) 0.0118(9) 0.0006(9) 0.0133(10)
C2 0.0220(10) 0.0304(12) 0.0206(11) 0.0073(9) 0.0020(9) 0.0100(9)
C3 0.0282(12) 0.0495(16) 0.0279(13) 0.0086(11) -0.0045(10) 0.0099(11)
C4 0.0386(15) 0.0406(15) 0.0387(15) 0.0057(12) -0.0026(12) 0.0108(12)
C5 0.0342(13) 0.0288(12) 0.0292(13) -0.0010(10) 0.0003(11) 0.0007(10)
C6 0.0368(13) 0.0244(11) 0.0292(12) 0.0121(10) 0.0093(10) 0.0128(10)
C7 0.0188(10) 0.0249(11) 0.0288(12) 0.0093(9) 0.0016(9) 0.0085(8)
C8 0.0178(10) 0.0247(11) 0.0164(10) 0.0034(8) -0.0014(8) 0.0041(8)
C9 0.0229(11) 0.0383(13) 0.0204(11) 0.0111(10) 0.0015(9) 0.0032(10)
C10 0.0217(10) 0.0234(11) 0.0186(10) 0.0065(8) -0.0012(8) 0.0001(8)
C11 0.0327(13) 0.0573(17) 0.0367(14) 0.0217(13) 0.0151(11) 0.0256(13)
C12 0.0211(10) 0.0218(10) 0.0260(11) 0.0113(9) 0.0026(9) 0.0055(8)
C13 0.0155(9) 0.0233(10) 0.0215(10) 0.0090(8) 0.0024(8) 0.0036(8)
C14 0.0197(11) 0.0528(16) 0.0214(11) 0.0095(11) -0.0043(9) 0.0026(11)
C15 0.0202(10) 0.0373(13) 0.0312(12) 0.0212(10) 0.0064(9) 0.0117(9)
C16 0.0378(14) 0.0301(13) 0.0351(14) 0.0069(11) -0.0073(11) 0.0075(11)
C17 0.0483(15) 0.0270(12) 0.0240(12) 0.0109(10) 0.0093(11) 0.0148(11)
C18 0.0274(11) 0.0269(12) 0.0329(13) 0.0134(10) 0.0081(10) 0.0099(10)
C19 0.0415(15) 0.0322(13) 0.0475(16) 0.0228(12) 0.0044(12) 0.0150(12)
S2 0.0234(3) 0.0302(3) 0.0265(3) 0.0105(2) 0.0065(2) 0.0109(2)
F4 0.0324(15) 0.0442(15) 0.088(3) 0.033(2) -0.0063(19) -0.0021(12)
F5 0.0406(13) 0.078(2) 0.0256(11) 0.0187(11) -0.0012(9) 0.0152(12)
F6 0.0364(15) 0.0624(18) 0.0490(16) 0.0119(14) 0.0076(14) 0.0320(14)
F4A 0.035(5) 0.077(6) 0.058(7) 0.013(6) 0.005(5) -0.023(4)
F5A 0.038(4) 0.143(11) 0.027(4) 0.008(4) -0.005(3) 0.028(5)
F6A 0.038(6) 0.086(9) 0.21(2) 0.053(11) -0.001(14) 0.030(7)
O4 0.0302(13) 0.0331(15) 0.053(2) -0.0036(13) 0.0045(14) 0.0152(11)
O5 0.0374(15) 0.0276(13) 0.0468(18) 0.0175(12) 0.0015(14) 0.0041(11)
O6 0.0345(16) 0.068(3) 0.0358(19) 0.033(2) 0.0091(15) 0.018(2)
O4A 0.059(7) 0.055(6) 0.089(10) 0.008(6) -0.028(7) 0.030(6)
O5A 0.025(5) 0.187(18) 0.138(14) 0.140(15) 0.014(8) 0.003(9)
O6A 0.031(6) 0.100(12) 0.047(6) -0.031(8) 0.004(5) -0.003(9)
C20 0.0273(13) 0.0556(18) 0.0342(14) 0.0143(12) 0.0066(11) 0.0155(13)

loop_
_atom_type_symbol
_atom_type_description
_atom_type_scat_dispersion_real
_atom_type_scat_dispersion_imag
_atom_type_scat_source
C C 0.0033 0.0016 'International Tables Vol C Tables 4.2.6.8 and 6.1.1.4'
H H 0.0000 0.0000 'International Tables Vol C Tables 4.2.6.8 and 6.1.1.4'
F F 0.0171 0.0103 'International Tables Vol C Tables 4.2.6.8 and 6.1.1.4'
Fe Fe 0.3463 0.8444 'International Tables Vol C Tables 4.2.6.8 and 6.1.1.4'
N N 0.0061 0.0033 'International Tables Vol C Tables 4.2.6.8 and 6.1.1.4'
O O 0.0106 0.0060 'International Tables Vol C Tables 4.2.6.8 and 6.1.1.4'
S S 0.1246 0.1234 'International Tables Vol C Tables 4.2.6.8 and 6.1.1.4'

loop_
_exptl_crystal_face_index_h
_exptl_crystal_face_index_k
_exptl_crystal_face_index_l
_exptl_crystal_face_perp_dist
0 15 -12 0.1122
-12 1 10 0.0667
7 5 10 0.2093
11 -12 2 0.1164
-1 -11 -7 0.3876
-13 3 4 0.1007
11 0 -11 0.0802
-1 -14 13 0.1428
-5 11 -17 0.1673

loop_
_geom_angle_atom_site_label_1
_geom_angle_atom_site_label_2
_geom_angle_atom_site_label_3
_geom_angle
_geom_angle_site_symmetry_1
_geom_angle_site_symmetry_3
_geom_angle_publ_flag
O1 Fe1 N1 101.26(6) . . ?
N2 Fe1 O1 84.92(7) . . ?
N2 Fe1 N1 76.57(7) . . ?
N4 Fe1 O1 173.23(7) . . ?
N4 Fe1 N1 78.42(7) . . ?
N4 Fe1 N2 88.45(7) . . ?
N4 Fe1 N6 91.69(7) . . ?
N4 Fe1 N7 93.42(7) . . ?
N6 Fe1 O1 94.82(6) . . ?
N6 Fe1 N1 76.80(6) . . ?
N6 Fe1 N2 152.78(7) . . ?
N7 Fe1 O1 87.64(7) . . ?
N7 Fe1 N1 169.38(7) . . ?
N7 Fe1 N2 110.32(8) . . ?
N7 Fe1 N6 96.85(8) . . ?
O1 S1 C17 102.21(11) . . ?
O2 S1 O1 114.32(10) . . ?
O2 S1 C17 103.40(10) . . ?
O3 S1 O1 113.73(11) . . ?
O3 S1 O2 117.18(11) . . ?
O3 S1 C17 103.41(12) . . ?
S1 O1 Fe1 143.11(10) . . ?
C1 N1 Fe1 103.38(12) . . ?
C1 N1 C7 111.40(17) . . ?
C1 N1 C12 112.93(17) . . ?
C7 N1 Fe1 110.20(12) . . ?
C12 N1 Fe1 107.08(12) . . ?
C12 N1 C7 111.46(17) . . ?
C2 N2 Fe1 114.68(15) . . ?
C6 N2 Fe1 126.24(16) . . ?
C6 N2 C2 117.2(2) . . ?
C8 N3 C9 107.36(18) . . ?
C8 N3 C11 126.9(2) . . ?
C9 N3 C11 125.7(2) . . ?
C8 N4 Fe1 115.43(14) . . ?
C8 N4 C10 106.29(18) . . ?
C10 N4 Fe1 138.06(15) . . ?
C13 N5 C14 106.97(19) . . ?
C13 N5 C16 128.2(2) . . ?
C14 N5 C16 124.9(2) . . ?
C13 N6 Fe1 114.91(14) . . ?
C13 N6 C15 107.02(18) . . ?
C15 N6 Fe1 137.42(15) . . ?
C18 N7 Fe1 170.3(2) . . ?
N1 C1 C2 109.28(18) . . ?
N2 C2 C1 116.34(19) . . ?
N2 C2 C3 122.2(2) . . ?
C3 C2 C1 121.4(2) . . ?
C4 C3 C2 119.2(3) . . ?
C5 C4 C3 118.9(3) . . ?
C4 C5 C6 120.7(2) . . ?
N2 C6 C5 121.6(2) . . ?
N1 C7 C8 111.22(17) . . ?
N3 C8 C7 124.71(19) . . ?
N4 C8 N3 110.81(19) . . ?
N4 C8 C7 124.48(19) . . ?
C10 C9 N3 106.3(2) . . ?
C9 C10 N4 109.2(2) . . ?
N1 C12 C13 108.01(17) . . ?
N5 C13 C12 126.9(2) . . ?
N6 C13 N5 111.24(19) . . ?
N6 C13 C12 121.77(19) . . ?
C15 C14 N5 105.7(2) . . ?
N6 C15 C14 109.1(2) . . ?
F1 C17 S1 110.51(17) . . ?
F2 C17 S1 110.69(18) . . ?
F2 C17 F1 107.7(2) . . ?
F2 C17 F3 108.3(2) . . ?
F3 C17 S1 112.10(16) . . ?
F3 C17 F1 107.4(2) . . ?
N7 C18 C19 179.7(3) . . ?
O4 S2 O5 113.57(19) . . ?
O4 S2 O6 116.4(2) . . ?
O4 S2 O4A 36.6(6) . . ?
O4 S2 C20 103.07(16) . . ?
O5 S2 O4A 141.3(6) . . ?
O5 S2 C20 104.92(17) . . ?
O6 S2 O5 113.2(2) . . ?
O6 S2 O4A 80.6(7) . . ?
O6 S2 C20 103.8(2) . . ?
O4A S2 C20 106.2(5) . . ?
O5A S2 O4 79.7(11) . . ?
O5A S2 O5 37.2(11) . . ?
O5A S2 O6 147.5(10) . . ?
O5A S2 O4A 114.7(11) . . ?
O5A S2 O6A 125.3(12) . . ?
O5A S2 C20 99.1(6) . . ?
O6A S2 O4 142.3(9) . . ?
O6A S2 O5 88.2(8) . . ?
O6A S2 O6 27.8(9) . . ?
O6A S2 O4A 108.0(10) . . ?
O6A S2 C20 100.1(7) . . ?
F4 C20 S2 114.0(3) . . ?
F4 C20 F5 110.1(3) . . ?
F4 C20 F6 108.3(4) . . ?
F4 C20 F4A 24.2(5) . . ?
F4 C20 F5A 61.7(5) . . ?
F5 C20 S2 111.11(19) . . ?
F5 C20 F6 103.1(3) . . ?
F5 C20 F4A 133.2(5) . . ?
F5 C20 F5A 54.9(5) . . ?
F6 C20 S2 109.6(3) . . ?
F6 C20 F4A 92.8(6) . . ?
F6 C20 F5A 141.2(4) . . ?
F4A C20 S2 104.1(6) . . ?
F5A C20 S2 108.4(3) . . ?
F5A C20 F4A 85.5(6) . . ?
F6A C20 S2 126.6(11) . . ?
F6A C20 F4 112.0(11) . . ?
F6A C20 F5 75.6(13) . . ?
F6A C20 F6 28.3(13) . . ?
F6A C20 F4A 106.9(13) . . ?
F6A C20 F5A 116.3(12) . . ?

loop_
_geom_bond_atom_site_label_1
_geom_bond_atom_site_label_2
_geom_bond_distance
_geom_bond_site_symmetry_2
_geom_bond_publ_flag
Fe1 O1 2.1968(15) . ?
Fe1 N1 2.3136(17) . ?
Fe1 N2 2.1665(19) . ?
Fe1 N4 2.1163(18) . ?
Fe1 N6 2.1244(18) . ?
Fe1 N7 2.117(2) . ?
S1 O1 1.4539(16) . ?
S1 O2 1.4387(17) . ?
S1 O3 1.4302(17) . ?
S1 C17 1.818(2) . ?
F1 C17 1.340(3) . ?
F2 C17 1.326(3) . ?
F3 C17 1.334(3) . ?
N1 C1 1.476(3) . ?
N1 C7 1.491(3) . ?
N1 C12 1.482(3) . ?
N2 C2 1.346(3) . ?
N2 C6 1.342(3) . ?
N3 C8 1.346(3) . ?
N3 C9 1.386(3) . ?
N3 C11 1.459(3) . ?
N4 C8 1.324(3) . ?
N4 C10 1.385(3) . ?
N5 C13 1.357(3) . ?
N5 C14 1.404(3) . ?
N5 C16 1.452(3) . ?
N6 C13 1.328(3) . ?
N6 C15 1.378(3) . ?
N7 C18 1.136(3) . ?
C1 C2 1.506(3) . ?
C2 C3 1.380(3) . ?
C3 C4 1.351(4) . ?
C4 C5 1.344(4) . ?
C5 C6 1.367(4) . ?
C7 C8 1.496(3) . ?
C9 C10 1.353(3) . ?
C12 C13 1.498(3) . ?
C14 C15 1.385(4) . ?
C18 C19 1.453(3) . ?
S2 O4 1.422(3) . ?
S2 O5 1.458(3) . ?
S2 O6 1.423(4) . ?
S2 O4A 1.505(11) . ?
S2 O5A 1.313(11) . ?
S2 O6A 1.399(15) . ?
S2 C20 1.817(3) . ?
F4 C20 1.259(4) . ?
F5 C20 1.341(3) . ?
F6 C20 1.360(5) . ?
F4A C20 1.574(13) . ?
F5A C20 1.467(10) . ?
F6A C20 1.099(16) . ?

loop_
_exptl_oxdiff_crystal_face_indexfrac_h
_exptl_oxdiff_crystal_face_indexfrac_k
_exptl_oxdiff_crystal_face_indexfrac_l
_exptl_oxdiff_crystal_face_x
_exptl_oxdiff_crystal_face_y
_exptl_oxdiff_crystal_face_z
0.0000 15.0000 -12.0000 -0.5972 -0.6376 0.5248
-12.0000 1.0000 10.0000 0.9652 -0.3337 0.1149
7.0000 5.0000 10.0000 -0.1498 0.4801 0.8510
11.0000 -12.0000 2.0000 -0.3714 0.8362 -0.4112
-1.0000 -11.0000 -7.0000 -0.0011 0.0133 -0.9727
-13.0000 3.0000 4.0000 0.8034 -0.5795 0.0028
11.0000 -0.0000 -11.0000 -0.9557 0.2386 -0.1124
-1.0000 -14.0000 13.0000 0.6694 0.5940 -0.4511
-5.0000 11.0000 -17.0000 -0.4168 -0.9159 -0.0340
